data_7157393
loop_
_publ_author_name
'Pianoski, Karlos Eduardo'
'Poletto, Julia'
'Vieira da Silva, Michael Jackson'
'Ascencio Camargo, Jeniffer Nascimento'
'Jacomini, Andrey Petita'
'Gon\,calves, Davana Silva'
'Back, Davi Fernando'
'Moura, Sidnei'
'Rosa, Fernanda Andreia'

_publ_section_title
;
 1,2-Addition to trifluoromethylated \b-enamino diketones: regioselective
 synthesis of trifluoromethyl-containing azomethine pyrazoles and
 isoxazoles.
;
_journal_issue 13
_journal_name_full 'Organic &amp; biomolecular chemistry'
_journal_page_first 2524
_journal_page_last 2537
_journal_paper_doi 10.1039/d0ob00319k
_journal_volume 18
_journal_year 2020
_chemical_formula_moiety 'C18 H12 Br F3 N2 O2'
_chemical_formula_sum 'C18 H12 Br F3 N2 O2'
_chemical_formula_weight 425.21
_chemical_melting_point ?
_chemical_name_common 'trifluormethyl methoxyphenyl iminomethyl bromophenyl isoxal'
_chemical_name_systematic
;
3-trifluormethyl-4-(2-methoxyphenyl)iminomethyl-5-(4-bromophenyl)-isoxal
;
_space_group_IT_number 14
_space_group_name_Hall '-P 2yn'
_space_group_name_H-M_alt 'P 1 21/n 1'
_symmetry_cell_setting monoclinic
_symmetry_space_group_name_Hall '-P 2yn'
_symmetry_space_group_name_H-M 'P 1 21/n 1'
_atom_sites_solution_hydrogens geom
_atom_sites_solution_primary direct
_atom_sites_solution_secondary difmap
_audit_conform_dict_location ftp://ftp.iucr.org/pub/cif_core.dic
_audit_conform_dict_name cif_core.dic
_audit_conform_dict_version 2.4
_audit_creation_date 2019-10-15T14:35:19-00:00
_audit_creation_method 'WinGX routine CIF_UPDATE'
_audit_update_record
;
2019-10-15 deposited with the CCDC.	2020-03-11 downloaded from the CCDC.
;
_cell_angle_alpha 90
_cell_angle_beta 97.851(6)
_cell_angle_gamma 90
_cell_formula_units_Z 4
_cell_length_a 12.889(2)
_cell_length_b 5.2686(10)
_cell_length_c 25.153(5)
_cell_measurement_reflns_used 3977
_cell_measurement_temperature 295(2)
_cell_measurement_theta_max 26.751
_cell_measurement_theta_min 2.737
_cell_volume 1692.1(5)
_computing_cell_refinement 'SAINT V8.34A (Bruker AXS Inc., 2013)'
_computing_data_collection 'Bruker Instrument Service v4.2.7'
_computing_data_reduction 'SAINT V8.34A (Bruker AXS Inc., 2013)'
_computing_molecular_graphics 'Diamond (version 3.2i); Crystal Impact GbR'
_computing_structure_refinement 'SHELXL-2008 (Sheldrick, 2008)'
_computing_structure_solution 'SHELXL-2008 (Sheldrick, 2008)'
_diffrn_ambient_temperature 295(2)
_diffrn_detector_area_resol_mean 10.4167
_diffrn_measured_fraction_theta_full 0.996
_diffrn_measured_fraction_theta_max 0.996
_diffrn_measurement_device_type 'Bruker D8 Quest Photon 100 diffractometer'
_diffrn_measurement_method '2\% \f & \w scans'
_diffrn_radiation_monochromator 'Montel type 2-dim beam shaping X ray optics'
_diffrn_radiation_type MoK\a
_diffrn_radiation_wavelength 0.71073
_diffrn_reflns_av_R_equivalents 0.0438
_diffrn_reflns_av_unetI/netI 0.0436
_diffrn_reflns_limit_h_max 16
_diffrn_reflns_limit_h_min -16
_diffrn_reflns_limit_k_max 6
_diffrn_reflns_limit_k_min -6
_diffrn_reflns_limit_l_max 30
_diffrn_reflns_limit_l_min -32
_diffrn_reflns_number 14746
_diffrn_reflns_theta_full 27.2
_diffrn_reflns_theta_max 27.2
_diffrn_reflns_theta_min 2.74
_diffrn_source 'micro-focus tube'
_exptl_absorpt_coefficient_mu 2.476
_exptl_absorpt_correction_T_max 0.7177
_exptl_absorpt_correction_T_min 0.5753
_exptl_absorpt_correction_type multi-scan
_exptl_absorpt_process_details
;
SADABS (version 2012/1; Bruker, 2012) was used to perform the numerical
        absorption correction based on the indexed faces of the crystal.
;
_exptl_crystal_colour colourless
_exptl_crystal_density_diffrn 1.669
_exptl_crystal_density_meas ?
_exptl_crystal_density_method 'not measured'
_exptl_crystal_description block
_exptl_crystal_F_000 848
_exptl_crystal_size_max 0.26
_exptl_crystal_size_mid 0.19
_exptl_crystal_size_min 0.15
_refine_diff_density_max 0.391
_refine_diff_density_min -0.504
_refine_diff_density_rms 0.053
_refine_ls_extinction_coef none
_refine_ls_extinction_method none
_refine_ls_goodness_of_fit_ref 1.019
_refine_ls_hydrogen_treatment constr
_refine_ls_matrix_type full
_refine_ls_number_parameters 235
_refine_ls_number_reflns 3750
_refine_ls_number_restraints 0
_refine_ls_restrained_S_all 1.019
_refine_ls_R_factor_all 0.0921
_refine_ls_R_factor_gt 0.0463
_refine_ls_shift/su_max 0.001
_refine_ls_shift/su_mean 0
_refine_ls_structure_factor_coef Fsqd
_refine_ls_weighting_details 'calc w=1/[\s^2^(Fo^2^)+(0.0545P)^2^+0.8323P] where P=(Fo^2^+2Fc^2^)/3'
_refine_ls_weighting_scheme calc
_refine_ls_wR_factor_gt 0.1056
_refine_ls_wR_factor_ref 0.1231
_reflns_number_gt 2246
_reflns_number_total 3750
_reflns_threshold_expression >2\s(I)
_cod_data_source_file d0ob00319k2.cif
_cod_data_source_block dfbkibri_0m_a
_cod_depositor_comments
;
The following automatic conversions were performed:

data item '_chemical_melting_point' value 'none' was changed to '?'
-- the value is undefined or not given.

data item '_exptl_crystal_density_meas' value 'none' was changed to
'?' -- the value is perceived as not measured.

Automatic conversion script
Id: cif_fix_values 7556 2019-12-06 15:28:31Z antanas 

 Adding full bibliography for 7157391--7157393.cif.
;
_cod_original_cell_volume 1692.0(5)
_cod_original_sg_symbol_Hall -P2yn
_cod_original_sg_symbol_H-M P21/n
_cod_database_code 7157393

loop_
_symmetry_equiv_pos_as_xyz
'x, y, z'
'-x+1/2, y+1/2, -z+1/2'
'-x, -y, -z'
'x-1/2, -y-1/2, z-1/2'

loop_
_atom_site_label
_atom_site_type_symbol
_atom_site_fract_x
_atom_site_fract_y
_atom_site_fract_z
_atom_site_U_iso_or_equiv
_atom_site_adp_type
_atom_site_occupancy
_atom_site_symmetry_multiplicity
_atom_site_calc_flag
_atom_site_refinement_flags
_atom_site_disorder_assembly
_atom_site_disorder_group
Br51 Br 0.18041(3) 0.70048(10) 0.297832(18) 0.0869(2) Uani 1 1 d . . .
O41 O 0.63754(15) 1.1490(4) 0.32186(8) 0.0536(6) Uani 1 1 d . . .
O1 O 0.56875(18) 0.2176(4) 0.47664(10) 0.0601(6) Uani 1 1 d . . .
F31 F 0.87202(19) 0.5062(5) 0.54447(10) 0.0981(8) Uani 1 1 d . . .
N41 N 0.72155(19) 0.7907(5) 0.38713(11) 0.0524(7) Uani 1 1 d . . .
F32 F 0.90553(19) 0.2447(6) 0.48713(10) 0.1121(10) Uani 1 1 d . . .
C42 C 0.7899(2) 0.9589(5) 0.36532(11) 0.0397(7) Uani 1 1 d . . .
N2 N 0.6618(2) 0.1573(6) 0.50852(11) 0.0621(8) Uani 1 1 d . . .
C51 C 0.4886(2) 0.4849(6) 0.40777(11) 0.0432(7) Uani 1 1 d . . .
C43 C 0.7440(2) 1.1454(5) 0.33020(10) 0.0396(7) Uani 1 1 d . . .
F33 F 0.8505(2) 0.1196(6) 0.55816(12) 0.1308(12) Uani 1 1 d . . .
C4 C 0.6876(2) 0.4796(5) 0.45189(11) 0.0401(6) Uani 1 1 d . . .
C5 C 0.5837(2) 0.4113(6) 0.44272(11) 0.0433(7) Uani 1 1 d . . .
C47 C 0.8982(2) 0.9446(7) 0.37488(12) 0.0528(8) Uani 1 1 d . . .
H47 H 0.9295 0.8188 0.3976 0.063 Uiso 1 1 calc R . .
C41 C 0.7497(2) 0.6650(6) 0.42725(12) 0.0496(8) Uani 1 1 d . . .
H41 H 0.818 0.6904 0.4438 0.06 Uiso 1 1 calc R . .
C56 C 0.4840(2) 0.6991(6) 0.37583(13) 0.0502(8) Uani 1 1 d . . .
H56 H 0.5427 0.8023 0.3766 0.06 Uiso 1 1 calc R . .
C54 C 0.3063(2) 0.6087(7) 0.34232(13) 0.0542(8) Uani 1 1 d . . .
C46 C 0.9606(2) 1.1118(7) 0.35160(13) 0.0555(8) Uani 1 1 d . . .
H46 H 1.0332 1.0998 0.3587 0.067 Uiso 1 1 calc R . .
C55 C 0.3930(2) 0.7609(7) 0.34287(14) 0.0560(8) Uani 1 1 d . . .
H55 H 0.3904 0.9044 0.3212 0.067 Uiso 1 1 calc R . .
C44 C 0.8069(3) 1.3123(6) 0.30666(13) 0.0508(8) Uani 1 1 d . . .
H44 H 0.7766 1.4363 0.2832 0.061 Uiso 1 1 calc R . .
C45 C 0.9151(3) 1.2953(6) 0.31799(14) 0.0562(8) Uani 1 1 d . . .
H45 H 0.9569 1.4101 0.3025 0.067 Uiso 1 1 calc R . .
C3 C 0.7301(3) 0.3114(6) 0.49362(12) 0.0488(7) Uani 1 1 d . . .
C52 C 0.3992(3) 0.3359(6) 0.40680(14) 0.0578(9) Uani 1 1 d . . .
H52 H 0.4006 0.1934 0.4287 0.069 Uiso 1 1 calc R . .
C53 C 0.3085(3) 0.3978(7) 0.37360(15) 0.0639(9) Uani 1 1 d . . .
H53 H 0.2493 0.296 0.3726 0.077 Uiso 1 1 calc R . .
C48 C 0.5883(3) 1.3332(7) 0.28528(13) 0.0579(8) Uani 1 1 d . . .
H48A H 0.5136 1.3165 0.2828 0.087 Uiso 1 1 calc R . .
H48B H 0.6092 1.3068 0.2505 0.087 Uiso 1 1 calc R . .
H48C H 0.6087 1.5002 0.2978 0.087 Uiso 1 1 calc R . .
C31 C 0.8393(3) 0.2940(8) 0.52056(15) 0.0635(9) Uani 1 1 d . . .

loop_
_atom_site_aniso_label
_atom_site_aniso_U_11
_atom_site_aniso_U_22
_atom_site_aniso_U_33
_atom_site_aniso_U_23
_atom_site_aniso_U_13
_atom_site_aniso_U_12
Br51 0.0438(2) 0.1194(4) 0.0921(3) -0.0061(3) -0.01035(19) 0.0082(2)
O41 0.0394(11) 0.0627(14) 0.0563(13) 0.0155(11) -0.0021(9) 0.0019(10)
O1 0.0590(14) 0.0627(14) 0.0584(13) 0.0202(12) 0.0070(11) -0.0078(11)
F31 0.0813(16) 0.1060(19) 0.0976(17) -0.0243(16) -0.0217(13) -0.0074(14)
N41 0.0368(13) 0.0616(17) 0.0578(16) 0.0213(14) 0.0026(12) -0.0035(12)
F32 0.0649(15) 0.182(3) 0.0869(17) -0.0211(17) 0.0022(13) 0.0361(16)
C42 0.0370(14) 0.0455(17) 0.0356(14) -0.0007(13) 0.0011(11) -0.0042(13)
N2 0.0701(19) 0.0621(18) 0.0525(16) 0.0192(15) 0.0024(14) -0.0031(15)
C51 0.0418(15) 0.0466(18) 0.0422(15) -0.0042(14) 0.0090(13) 0.0011(13)
C43 0.0405(15) 0.0423(17) 0.0352(15) -0.0031(13) 0.0021(12) -0.0018(13)
F33 0.103(2) 0.147(3) 0.127(2) 0.082(2) -0.0394(17) -0.0052(19)
C4 0.0443(16) 0.0390(16) 0.0368(15) 0.0010(13) 0.0043(12) 0.0002(13)
C5 0.0529(17) 0.0403(16) 0.0379(15) 0.0024(14) 0.0104(13) -0.0021(14)
C47 0.0400(16) 0.063(2) 0.0534(18) 0.0148(17) -0.0019(14) 0.0004(15)
C41 0.0406(16) 0.060(2) 0.0461(17) 0.0095(17) -0.0030(13) -0.0053(15)
C56 0.0367(15) 0.0530(19) 0.0601(19) 0.0084(17) 0.0041(13) -0.0007(14)
C54 0.0348(15) 0.068(2) 0.059(2) -0.0135(18) 0.0029(14) 0.0052(15)
C46 0.0400(16) 0.064(2) 0.062(2) 0.0018(18) 0.0060(15) -0.0078(15)
C55 0.0454(18) 0.063(2) 0.060(2) 0.0064(17) 0.0078(15) 0.0073(16)
C44 0.0549(19) 0.0456(18) 0.0520(18) 0.0090(16) 0.0072(15) 0.0010(15)
C45 0.0511(18) 0.054(2) 0.066(2) 0.0058(18) 0.0145(16) -0.0133(16)
C3 0.0589(19) 0.0479(18) 0.0395(16) 0.0043(15) 0.0066(14) 0.0016(16)
C52 0.055(2) 0.053(2) 0.067(2) 0.0013(18) 0.0134(17) -0.0097(16)
C53 0.0422(18) 0.066(2) 0.084(3) -0.008(2) 0.0109(17) -0.0117(17)
C48 0.0536(19) 0.064(2) 0.0532(19) 0.0067(18) -0.0042(15) 0.0115(16)
C31 0.070(2) 0.067(2) 0.051(2) 0.013(2) -0.0014(18) 0.008(2)

loop_
_atom_type_symbol
_atom_type_description
_atom_type_scat_dispersion_real
_atom_type_scat_dispersion_imag
_atom_type_scat_source
C C 0.0033 0.0016 'International Tables Vol C Tables 4.2.6.8 and 6.1.1.4'
H H 0 0 'International Tables Vol C Tables 4.2.6.8 and 6.1.1.4'
Br Br -0.2901 2.4595 'International Tables Vol C Tables 4.2.6.8 and 6.1.1.4'
F F 0.0171 0.0103 'International Tables Vol C Tables 4.2.6.8 and 6.1.1.4'
N N 0.0061 0.0033 'International Tables Vol C Tables 4.2.6.8 and 6.1.1.4'
O O 0.0106 0.006 'International Tables Vol C Tables 4.2.6.8 and 6.1.1.4'

loop_
_geom_angle_atom_site_label_1
_geom_angle_atom_site_label_2
_geom_angle_atom_site_label_3
_geom_angle
_geom_angle_site_symmetry_1
_geom_angle_site_symmetry_3
_geom_angle_publ_flag
C43 O41 C48 117.4(2) . . ?
C5 O1 N2 110.5(2) . . ?
C41 N41 C42 122.1(3) . . ?
C47 C42 C43 118.5(3) . . ?
C47 C42 N41 124.4(3) . . ?
C43 C42 N41 117.0(2) . . ?
C3 N2 O1 105.0(2) . . ?
C56 C51 C52 118.8(3) . . ?
C56 C51 C5 122.2(3) . . ?
C52 C51 C5 119.0(3) . . ?
O41 C43 C44 124.3(3) . . ?
O41 C43 C42 116.0(2) . . ?
C44 C43 C42 119.7(3) . . ?
C5 C4 C3 103.2(3) . . ?
C5 C4 C41 133.2(3) . . ?
C3 C4 C41 123.6(3) . . ?
O1 C5 C4 108.0(3) . . ?
O1 C5 C51 113.5(3) . . ?
C4 C5 C51 138.5(3) . . ?
C46 C47 C42 121.6(3) . . ?
N41 C41 C4 126.7(3) . . ?
C55 C56 C51 120.5(3) . . ?
C53 C54 C55 121.2(3) . . ?
C53 C54 Br51 119.8(3) . . ?
C55 C54 Br51 119.0(3) . . ?
C45 C46 C47 119.4(3) . . ?
C54 C55 C56 119.5(3) . . ?
C43 C44 C45 120.2(3) . . ?
C46 C45 C44 120.6(3) . . ?
N2 C3 C4 113.3(3) . . ?
N2 C3 C31 118.2(3) . . ?
C4 C3 C31 128.5(3) . . ?
C53 C52 C51 120.5(3) . . ?
C54 C53 C52 119.5(3) . . ?
F32 C31 F31 105.6(3) . . ?
F32 C31 F33 108.0(3) . . ?
F31 C31 F33 105.6(3) . . ?
F32 C31 C3 112.5(3) . . ?
F31 C31 C3 112.5(3) . . ?
F33 C31 C3 112.2(3) . . ?

loop_
_geom_bond_atom_site_label_1
_geom_bond_atom_site_label_2
_geom_bond_distance
_geom_bond_site_symmetry_2
_geom_bond_publ_flag
Br51 C54 1.903(3) . ?
O41 C43 1.359(3) . ?
O41 C48 1.425(4) . ?
O1 C5 1.361(4) . ?
O1 N2 1.386(4) . ?
F31 C31 1.311(4) . ?
N41 C41 1.220(4) . ?
N41 C42 1.412(4) . ?
F32 C31 1.303(4) . ?
C42 C47 1.386(4) . ?
C42 C43 1.398(4) . ?
N2 C3 1.290(4) . ?
C51 C56 1.382(4) . ?
C51 C52 1.392(4) . ?
C51 C5 1.460(4) . ?
C43 C44 1.383(4) . ?
F33 C31 1.312(4) . ?
C4 C5 1.376(4) . ?
C4 C3 1.425(4) . ?
C4 C41 1.455(4) . ?
C47 C46 1.377(4) . ?
C56 C55 1.380(4) . ?
C54 C53 1.360(5) . ?
C54 C55 1.374(5) . ?
C46 C45 1.363(5) . ?
C44 C45 1.387(5) . ?
C3 C31 1.479(5) . ?
C52 C53 1.380(5) . ?
